data_7223292
loop_
_publ_author_name
'Mondal, Pradip Kumar'
'Chopra, Deepak'

_publ_section_title
;
 Crystal structure landscape of conformationally flexible organo-fluorine
 compounds
;
_journal_issue 1
_journal_name_full CrystEngComm
_journal_page_first 48
_journal_paper_doi 10.1039/C5CE01721A
_journal_volume 18
_journal_year 2016
_chemical_formula_sum 'C13 H7 F4 N O'
_chemical_formula_weight 269.20
_chemical_name_systematic N-(3,4-difluorophenyl)-2,3-difluorobenzamide
_space_group_crystal_system monoclinic
_space_group_IT_number 14
_space_group_name_Hall '-P 2yn'
_space_group_name_H-M_alt 'P 1 21/n 1'
_symmetry_space_group_name_Hall '-P 2yn'
_symmetry_space_group_name_H-M 'P 1 21/n 1'
_atom_sites_solution_hydrogens geom
_audit_creation_method SHELXL-2014/6
_audit_update_record
;
2015-11-16 deposited with the CCDC.
2015-11-17 downloaded from the CCDC.
;
_cell_angle_alpha 90
_cell_angle_beta 93.172(11)
_cell_angle_gamma 90
_cell_formula_units_Z 4
_cell_length_a 5.1818(16)
_cell_length_b 8.312(3)
_cell_length_c 25.739(10)
_cell_measurement_temperature 100(2)
_cell_volume 1106.9(7)
_computing_structure_refinement 'SHELXL-2014/6 (Sheldrick, 2014)'
_diffrn_ambient_temperature 100(2)
_diffrn_measured_fraction_theta_full 0.989
_diffrn_measured_fraction_theta_max 0.989
_diffrn_measurement_device_type goniometer
_diffrn_radiation_type MoK\a
_diffrn_radiation_wavelength 0.71073
_diffrn_reflns_av_R_equivalents 0.0502
_diffrn_reflns_av_unetI/netI 0.0325
_diffrn_reflns_laue_measured_fraction_full 0.989
_diffrn_reflns_laue_measured_fraction_max 0.989
_diffrn_reflns_limit_h_max 6
_diffrn_reflns_limit_h_min -6
_diffrn_reflns_limit_k_max 10
_diffrn_reflns_limit_k_min -10
_diffrn_reflns_limit_l_max 32
_diffrn_reflns_limit_l_min -32
_diffrn_reflns_number 12903
_diffrn_reflns_point_group_measured_fraction_full 0.989
_diffrn_reflns_point_group_measured_fraction_max 0.989
_diffrn_reflns_theta_full 25.242
_diffrn_reflns_theta_max 26.369
_diffrn_reflns_theta_min 2.575
_exptl_absorpt_coefficient_mu 0.149
_exptl_absorpt_correction_T_max 0.988
_exptl_absorpt_correction_T_min 0.950
_exptl_absorpt_correction_type multi-scan
_exptl_absorpt_process_details SABADS
_exptl_crystal_density_diffrn 1.615
_exptl_crystal_description Plate
_exptl_crystal_F_000 544
_exptl_crystal_size_max 0.400
_exptl_crystal_size_mid 0.180
_exptl_crystal_size_min 0.100
_refine_diff_density_max 0.198
_refine_diff_density_min -0.217
_refine_diff_density_rms 0.047
_refine_ls_extinction_method none
_refine_ls_goodness_of_fit_ref 1.052
_refine_ls_hydrogen_treatment constr
_refine_ls_matrix_type full
_refine_ls_number_parameters 172
_refine_ls_number_reflns 2249
_refine_ls_number_restraints 0
_refine_ls_restrained_S_all 1.052
_refine_ls_R_factor_all 0.0511
_refine_ls_R_factor_gt 0.0411
_refine_ls_shift/su_max 0.000
_refine_ls_shift/su_mean 0.000
_refine_ls_structure_factor_coef Fsqd
_refine_ls_weighting_details 'w=1/[\s^2^(Fo^2^)+(0.0470P)^2^+0.4312P] where P=(Fo^2^+2Fc^2^)/3'
_refine_ls_weighting_scheme calc
_refine_ls_wR_factor_gt 0.1055
_refine_ls_wR_factor_ref 0.1120
_reflns_Friedel_coverage 0.000
_reflns_number_gt 1860
_reflns_number_total 2249
_reflns_threshold_expression 'I > 2\s(I)'
_cod_data_source_file c5ce01721a2.cif
_cod_data_source_block P3423
_cod_depositor_comments 'Adding full bibliography for 7223280--7223294.cif.'
_cod_database_code 7223292
_shelx_space_group_comment
;
The symmetry employed for this shelxl refinement is uniquely defined
by the following loop, which should always be used as a source of
symmetry information in preference to the above space-group names.
They are only intended as comments.
;
_shelx_estimated_absorpt_t_min 0.943
_shelx_estimated_absorpt_t_max 0.985
_shelxl_version_number 2014/6

loop_
_space_group_symop_operation_xyz
'x, y, z'
'-x+1/2, y+1/2, -z+1/2'
'-x, -y, -z'
'x-1/2, -y-1/2, z-1/2'

loop_
_atom_site_label
_atom_site_type_symbol
_atom_site_fract_x
_atom_site_fract_y
_atom_site_fract_z
_atom_site_U_iso_or_equiv
_atom_site_adp_type
_atom_site_occupancy
_atom_site_site_symmetry_order
_atom_site_calc_flag
_atom_site_refinement_flags_posn
_atom_site_refinement_flags_adp
F1 F 0.28531(19) 0.92153(13) 0.09621(4) 0.0473(3) Uani 1 1 d . .
F2 F 0.3550(2) 0.94111(15) 0.19874(4) 0.0606(3) Uani 1 1 d . .
F3 F -0.3226(2) 0.59577(15) -0.15476(4) 0.0562(3) Uani 1 1 d . .
F4 F 0.0389(2) 0.76319(15) -0.20167(4) 0.0571(3) Uani 1 1 d . .
O1 O -0.3556(2) 0.70807(19) 0.02866(5) 0.0537(4) Uani 1 1 d . .
N1 N 0.0675(2) 0.74107(17) 0.01343(5) 0.0361(3) Uani 1 1 d . .
H1 H 0.2235 0.7467 0.0287 0.043 Uiso 1 1 calc R U
C1 C -0.0663(3) 0.73973(18) 0.10243(6) 0.0321(3) Uani 1 1 d . .
C2 C 0.1294(3) 0.8325(2) 0.12541(6) 0.0342(4) Uani 1 1 d . .
C3 C 0.1664(3) 0.8429(2) 0.17897(6) 0.0414(4) Uani 1 1 d . .
C4 C 0.0138(4) 0.7593(2) 0.21116(7) 0.0487(5) Uani 1 1 d . .
H4 H 0.0412 0.7666 0.2479 0.058 Uiso 1 1 calc R U
C5 C -0.1813(4) 0.6638(3) 0.18909(7) 0.0507(5) Uani 1 1 d . .
H5 H -0.2874 0.6032 0.2108 0.061 Uiso 1 1 calc R U
C6 C -0.2232(3) 0.6558(2) 0.13556(6) 0.0411(4) Uani 1 1 d . .
H6 H -0.3614 0.5921 0.1211 0.049 Uiso 1 1 calc R U
C7 C -0.1311(3) 0.72915(19) 0.04484(6) 0.0336(4) Uani 1 1 d . .
C8 C 0.0504(3) 0.74548(19) -0.04172(6) 0.0316(3) Uani 1 1 d . .
C9 C -0.1421(3) 0.66423(19) -0.07136(6) 0.0343(4) Uani 1 1 d . .
H9 H -0.2711 0.6040 -0.0551 0.041 Uiso 1 1 calc R U
C10 C -0.1399(3) 0.6737(2) -0.12481(6) 0.0364(4) Uani 1 1 d . .
C11 C 0.0450(3) 0.7593(2) -0.14910(6) 0.0372(4) Uani 1 1 d . .
C12 C 0.2354(3) 0.8390(2) -0.12013(6) 0.0401(4) Uani 1 1 d . .
H12 H 0.3643 0.8981 -0.1368 0.048 Uiso 1 1 calc R U
C13 C 0.2370(3) 0.8322(2) -0.06642(6) 0.0378(4) Uani 1 1 d . .
H13 H 0.3676 0.8876 -0.0462 0.045 Uiso 1 1 calc R U

loop_
_atom_site_aniso_label
_atom_site_aniso_U_11
_atom_site_aniso_U_22
_atom_site_aniso_U_33
_atom_site_aniso_U_23
_atom_site_aniso_U_13
_atom_site_aniso_U_12
F1 0.0462(6) 0.0559(6) 0.0402(5) -0.0002(5) 0.0054(4) -0.0197(5)
F2 0.0595(7) 0.0762(8) 0.0447(6) -0.0126(5) -0.0084(5) -0.0182(6)
F3 0.0512(6) 0.0778(8) 0.0395(6) -0.0150(5) 0.0002(5) -0.0258(6)
F4 0.0615(7) 0.0831(9) 0.0271(5) 0.0001(5) 0.0048(5) -0.0130(6)
O1 0.0277(6) 0.0975(11) 0.0357(7) -0.0071(7) 0.0005(5) -0.0018(6)
N1 0.0267(7) 0.0537(9) 0.0275(7) 0.0026(6) -0.0008(5) -0.0024(6)
C1 0.0296(8) 0.0359(8) 0.0308(8) 0.0005(6) 0.0023(6) 0.0034(6)
C2 0.0320(8) 0.0379(9) 0.0329(8) 0.0017(7) 0.0038(6) 0.0001(7)
C3 0.0392(9) 0.0469(10) 0.0372(9) -0.0063(7) -0.0045(7) 0.0005(8)
C4 0.0559(11) 0.0620(12) 0.0283(8) -0.0003(8) 0.0017(7) 0.0042(9)
C5 0.0559(11) 0.0605(12) 0.0367(9) 0.0078(8) 0.0120(8) -0.0065(9)
C6 0.0376(9) 0.0483(10) 0.0378(9) 0.0015(8) 0.0056(7) -0.0062(8)
C7 0.0284(8) 0.0415(9) 0.0308(8) 0.0007(7) 0.0003(6) 0.0010(7)
C8 0.0282(7) 0.0378(9) 0.0287(8) 0.0011(6) 0.0011(6) 0.0028(6)
C9 0.0317(8) 0.0380(9) 0.0335(8) -0.0005(7) 0.0051(6) -0.0044(7)
C10 0.0337(8) 0.0410(9) 0.0345(8) -0.0068(7) -0.0001(6) -0.0038(7)
C11 0.0396(9) 0.0458(9) 0.0263(8) 0.0005(7) 0.0032(6) 0.0018(7)
C12 0.0345(9) 0.0490(10) 0.0372(9) 0.0050(7) 0.0056(7) -0.0080(7)
C13 0.0304(8) 0.0468(10) 0.0359(8) 0.0012(7) -0.0018(6) -0.0073(7)

loop_
_atom_type_symbol
_atom_type_description
_atom_type_scat_dispersion_real
_atom_type_scat_dispersion_imag
_atom_type_scat_source
C C 0.0033 0.0016 'International Tables Vol C Tables 4.2.6.8 and 6.1.1.4'
H H 0.0000 0.0000 'International Tables Vol C Tables 4.2.6.8 and 6.1.1.4'
N N 0.0061 0.0033 'International Tables Vol C Tables 4.2.6.8 and 6.1.1.4'
O O 0.0106 0.0060 'International Tables Vol C Tables 4.2.6.8 and 6.1.1.4'
F F 0.0171 0.0103 'International Tables Vol C Tables 4.2.6.8 and 6.1.1.4'

loop_
_geom_angle_atom_site_label_1
_geom_angle_atom_site_label_2
_geom_angle_atom_site_label_3
_geom_angle
C7 N1 C8 126.53(13)
C7 N1 H1 116.7
C8 N1 H1 116.7
C2 C1 C6 117.13(15)
C2 C1 C7 124.98(14)
C6 C1 C7 117.81(14)
F1 C2 C1 120.95(14)
F1 C2 C3 117.72(14)
C1 C2 C3 121.28(15)
F2 C3 C4 120.63(15)
F2 C3 C2 118.05(15)
C4 C3 C2 121.30(16)
C3 C4 C5 118.51(16)
C3 C4 H4 120.7
C5 C4 H4 120.7
C4 C5 C6 120.49(17)
C4 C5 H5 119.8
C6 C5 H5 119.8
C5 C6 C1 121.26(16)
C5 C6 H6 119.4
C1 C6 H6 119.4
O1 C7 N1 123.27(14)
O1 C7 C1 119.91(14)
N1 C7 C1 116.81(13)
C13 C8 C9 119.72(14)
C13 C8 N1 117.73(13)
C9 C8 N1 122.55(14)
C10 C9 C8 118.21(14)
C10 C9 H9 120.9
C8 C9 H9 120.9
F3 C10 C11 118.24(14)
F3 C10 C9 119.81(14)
C11 C10 C9 121.95(14)
F4 C11 C10 119.37(14)
F4 C11 C12 120.53(14)
C10 C11 C12 120.10(15)
C11 C12 C13 119.17(15)
C11 C12 H12 120.4
C13 C12 H12 120.4
C12 C13 C8 120.86(15)
C12 C13 H13 119.6
C8 C13 H13 119.6

loop_
_geom_bond_atom_site_label_1
_geom_bond_atom_site_label_2
_geom_bond_distance
F1 C2 1.3534(19)
F2 C3 1.351(2)
F3 C10 1.3526(18)
F4 C11 1.3520(19)
O1 C7 1.2264(19)
N1 C7 1.347(2)
N1 C8 1.418(2)
N1 H1 0.8800
C1 C2 1.381(2)
C1 C6 1.397(2)
C1 C7 1.504(2)
C2 C3 1.384(2)
C3 C4 1.366(3)
C4 C5 1.383(3)
C4 H4 0.9500
C5 C6 1.385(2)
C5 H5 0.9500
C6 H6 0.9500
C8 C13 1.388(2)
C8 C9 1.396(2)
C9 C10 1.378(2)
C9 H9 0.9500
C10 C11 1.372(2)
C11 C12 1.374(2)
C12 C13 1.383(2)
C12 H12 0.9500
C13 H13 0.9500

loop_
_geom_torsion_atom_site_label_1
_geom_torsion_atom_site_label_2
_geom_torsion_atom_site_label_3
_geom_torsion_atom_site_label_4
_geom_torsion
C6 C1 C2 F1 -177.96(14)
C7 C1 C2 F1 -1.3(2)
C6 C1 C2 C3 -0.6(2)
C7 C1 C2 C3 176.09(15)
F1 C2 C3 F2 0.1(2)
C1 C2 C3 F2 -177.35(15)
F1 C2 C3 C4 178.72(16)
C1 C2 C3 C4 1.3(3)
F2 C3 C4 C5 178.22(17)
C2 C3 C4 C5 -0.4(3)
C3 C4 C5 C6 -1.2(3)
C4 C5 C6 C1 1.8(3)
C2 C1 C6 C5 -0.9(3)
C7 C1 C6 C5 -177.87(16)
C8 N1 C7 O1 5.8(3)
C8 N1 C7 C1 -175.38(14)
C2 C1 C7 O1 -147.62(17)
C6 C1 C7 O1 29.1(2)
C2 C1 C7 N1 33.5(2)
C6 C1 C7 N1 -149.84(16)
C7 N1 C8 C13 149.18(17)
C7 N1 C8 C9 -32.0(2)
C13 C8 C9 C10 -0.2(2)
N1 C8 C9 C10 -178.94(14)
C8 C9 C10 F3 179.63(15)
C8 C9 C10 C11 0.3(2)
F3 C10 C11 F4 0.1(2)
C9 C10 C11 F4 179.41(15)
F3 C10 C11 C12 -179.42(16)
C9 C10 C11 C12 -0.1(3)
F4 C11 C12 C13 -179.75(15)
C10 C11 C12 C13 -0.2(3)
C11 C12 C13 C8 0.4(3)
C9 C8 C13 C12 -0.1(2)
N1 C8 C13 C12 178.67(15)
